data_1551197
loop_
_publ_author_name
'Alharis, Raed A.'
'McMullin, Claire L.'
'Davies, David L.'
'Singh, Kuldip'
'Macgregor, Stuart Alan'

_publ_section_title
;
 Understanding Electronic Effects on Carboxylate-Assisted C--H Activation
 at Ruthenium: The Importance of Kinetic and Thermodynamic Control.
;
_journal_name_full 'Faraday Discussions'
_journal_paper_doi 10.1039/C9FD00063A
_journal_year 2019
_chemical_formula_moiety 'C20 H20 Cl F3 N2 Ru'
_chemical_formula_sum 'C20 H20 Cl F3 N2 Ru'
_chemical_formula_weight 481.90
_space_group_IT_number 2
_space_group_name_Hall '-P 1'
_space_group_name_H-M_alt 'P -1'
_symmetry_cell_setting triclinic
_symmetry_space_group_name_Hall '-P 1'
_symmetry_space_group_name_H-M 'P -1'
_atom_sites_solution_hydrogens geom
_atom_sites_solution_primary direct
_atom_sites_solution_secondary difmap
_audit_creation_method SHELXL-97
_audit_update_record
;
2019-04-30 deposited with the CCDC.    2019-05-28 downloaded from the CCDC.
;
_cell_angle_alpha 96.208(4)
_cell_angle_beta 95.953(4)
_cell_angle_gamma 91.935(4)
_cell_formula_units_Z 2
_cell_length_a 7.9136(17)
_cell_length_b 10.349(2)
_cell_length_c 11.554(3)
_cell_measurement_reflns_used 769
_cell_measurement_temperature 150(2)
_cell_measurement_theta_max 27.813
_cell_measurement_theta_min 2.812
_cell_volume 934.7(4)
_computing_cell_refinement 'Bruker SMART'
_computing_data_collection 'Bruker SMART'
_computing_data_reduction 'Bruker SHELXTL'
_computing_molecular_graphics 'Bruker SHELXTL'
_computing_publication_material 'Bruker SHELXTL'
_computing_structure_refinement 'SHELXL-97 (Sheldrick, 1997)'
_computing_structure_solution 'SHELXS-97 (Sheldrick, 1990)'
_diffrn_ambient_temperature 150(2)
_diffrn_measured_fraction_theta_full 0.984
_diffrn_measured_fraction_theta_max 0.984
_diffrn_measurement_device_type 'Bruker apex 2000 CCD area detector'
_diffrn_measurement_method 'phi and omega scans'
_diffrn_radiation_monochromator graphite
_diffrn_radiation_source 'fine-focus sealed tube'
_diffrn_radiation_type MoK\a
_diffrn_radiation_wavelength 0.71073
_diffrn_reflns_av_R_equivalents 0.0412
_diffrn_reflns_av_sigmaI/netI 0.0659
_diffrn_reflns_limit_h_max 10
_diffrn_reflns_limit_h_min -10
_diffrn_reflns_limit_k_max 13
_diffrn_reflns_limit_k_min -13
_diffrn_reflns_limit_l_max 14
_diffrn_reflns_limit_l_min -14
_diffrn_reflns_number 7909
_diffrn_reflns_theta_full 27.00
_diffrn_reflns_theta_max 27.00
_diffrn_reflns_theta_min 1.78
_exptl_absorpt_coefficient_mu 1.017
_exptl_absorpt_correction_T_max 0.831
_exptl_absorpt_correction_T_min 0.723
_exptl_absorpt_correction_type empirical
_exptl_absorpt_process_details
;
absoprtion correction based on 4928 reflections(SADABS);Rint 0.0941 before
correction and 0.0271 after.
;
_exptl_crystal_colour yellow
_exptl_crystal_density_diffrn 1.712
_exptl_crystal_density_method 'not measured'
_exptl_crystal_description plate
_exptl_crystal_F_000 484
_exptl_crystal_size_max 0.22
_exptl_crystal_size_mid 0.10
_exptl_crystal_size_min 0.04
_refine_diff_density_max 1.262
_refine_diff_density_min -1.385
_refine_diff_density_rms 0.119
_refine_ls_extinction_method none
_refine_ls_goodness_of_fit_ref 0.996
_refine_ls_hydrogen_treatment constr
_refine_ls_matrix_type full
_refine_ls_number_parameters 274
_refine_ls_number_reflns 4010
_refine_ls_number_restraints 40
_refine_ls_restrained_S_all 1.027
_refine_ls_R_factor_all 0.0467
_refine_ls_R_factor_gt 0.0388
_refine_ls_shift/su_max 0.001
_refine_ls_shift/su_mean 0.000
_refine_ls_structure_factor_coef Fsqd
_refine_ls_weighting_details 'calc w=1/[\s^2^(Fo^2^)+(0.0433P)^2^+0.0000P] where P=(Fo^2^+2Fc^2^)/3'
_refine_ls_weighting_scheme calc
_refine_ls_wR_factor_gt 0.0858
_refine_ls_wR_factor_ref 0.0883
_reflns_number_gt 3444
_reflns_number_total 4010
_reflns_threshold_expression >2sigma(I)
_cod_data_source_file c9fd00063a4.cif
_cod_data_source_block 16146
_cod_depositor_comments
;
The following automatic conversions were performed:

'_symmetry_cell_setting' value 'Triclinic' changed to 'triclinic'
according to
/home/data/users/saulius/crontab/automatic-downloads/rss-feeds/RSC/lib/dictionaries/cif_core.dic
dictionary named 'cif_core.dic' version 2.4.2 from 2011-04-26.

Automatic conversion script
Id: cif_fix_values 4973 2017-02-22 13:04:09Z antanas 
;
_cod_original_sg_symbol_H-M P-1
_cod_database_code 1551197

loop_
_symmetry_equiv_pos_as_xyz
'x, y, z'
'-x, -y, -z'

loop_
_atom_site_label
_atom_site_type_symbol
_atom_site_fract_x
_atom_site_fract_y
_atom_site_fract_z
_atom_site_U_iso_or_equiv
_atom_site_adp_type
_atom_site_occupancy
_atom_site_symmetry_multiplicity
_atom_site_calc_flag
_atom_site_refinement_flags
_atom_site_disorder_assembly
_atom_site_disorder_group
Ru1 Ru 0.62726(3) 0.70281(3) 0.68572(2) 0.01586(10) Uani 1 1 d . . .
Cl1 Cl 0.72299(11) 0.69851(9) 0.49262(7) 0.0226(2) Uani 1 1 d . . .
N1 N 0.4125(4) 0.7885(3) 0.6191(2) 0.0198(6) Uani 1 1 d . . .
N2 N 0.4188(4) 0.9206(3) 0.6239(2) 0.0189(6) Uani 1 1 d . . .
C1 C 0.6996(4) 0.8975(3) 0.7115(3) 0.0174(7) Uani 1 1 d . . .
C2 C 0.5748(4) 0.9833(3) 0.6773(3) 0.0182(7) Uani 1 1 d . . .
C3 C 0.5953(5) 1.1178(4) 0.6945(3) 0.0224(8) Uani 1 1 d . . .
H3 H 0.5060 1.1711 0.6700 0.027 Uiso 1 1 calc R . .
C4 C 0.7497(5) 1.1720(3) 0.7483(3) 0.0222(8) Uani 1 1 d . . .
H4 H 0.7674 1.2638 0.7627 0.027 Uiso 1 1 calc R . .
C5 C 0.8784(4) 1.0913(3) 0.7813(3) 0.0203(7) Uani 1 1 d . A .
C6 C 0.8543(4) 0.9562(3) 0.7625(3) 0.0195(7) Uani 1 1 d . . .
H6 H 0.9451 0.9033 0.7849 0.023 Uiso 1 1 calc R . .
C7 C 0.2548(4) 0.7499(4) 0.5729(3) 0.0224(8) Uani 1 1 d . . .
H7 H 0.2125 0.6620 0.5591 0.027 Uiso 1 1 calc R . .
C8 C 0.1610(5) 0.8569(4) 0.5478(3) 0.0251(8) Uani 1 1 d . . .
H8 H 0.0459 0.8558 0.5147 0.030 Uiso 1 1 calc R . .
C9 C 0.2691(4) 0.9642(4) 0.5807(3) 0.0244(8) Uani 1 1 d . . .
H9 H 0.2433 1.0523 0.5742 0.029 Uiso 1 1 calc R . .
C10 C 1.0448(4) 1.1509(4) 0.8420(3) 0.0318(9) Uani 1 1 d DU . .
F1A F 1.0376(12) 1.2577(7) 0.9124(8) 0.072(4) Uani 0.50 1 d PDU A 1
F2A F 1.1290(8) 1.2002(9) 0.7624(4) 0.0638(18) Uani 0.50 1 d PD A 1
F3A F 1.0574(8) 1.1255(9) 0.9525(4) 0.0628(19) Uani 0.50 1 d PD A 1
F1B F 1.0533(14) 1.2735(6) 0.8549(9) 0.069(3) Uani 0.50 1 d PU A 2
F2B F 1.1822(6) 1.1016(10) 0.8058(9) 0.071(3) Uani 0.50 1 d PDU A 2
F3B F 1.1538(10) 1.0720(7) 0.8760(10) 0.072(3) Uani 0.50 1 d PU A 2
C11 C 0.6688(5) 0.6883(3) 0.8711(3) 0.0209(7) Uani 1 1 d . . .
H11 H 0.6827 0.7698 0.9269 0.025 Uiso 1 1 calc R . .
C12 C 0.8132(4) 0.6392(4) 0.8200(3) 0.0215(8) Uani 1 1 d . . .
H12 H 0.9252 0.6885 0.8394 0.026 Uiso 1 1 calc R . .
C13 C 0.7937(4) 0.5409(3) 0.7256(3) 0.0194(7) Uani 1 1 d . . .
C14 C 0.6264(4) 0.4842(3) 0.6870(3) 0.0198(7) Uani 1 1 d . . .
H14 H 0.6076 0.4274 0.6107 0.024 Uiso 1 1 calc R . .
C15 C 0.4867(4) 0.5308(3) 0.7381(3) 0.0195(7) Uani 1 1 d . . .
H15 H 0.3707 0.5055 0.6972 0.023 Uiso 1 1 calc R . .
C16 C 0.5038(4) 0.6370(3) 0.8297(3) 0.0199(7) Uani 1 1 d . . .
C17 C 0.9442(5) 0.4959(4) 0.6657(3) 0.0252(8) Uani 1 1 d . . .
H17A H 0.9295 0.5145 0.5840 0.038 Uiso 1 1 calc R . .
H17B H 0.9534 0.4020 0.6682 0.038 Uiso 1 1 calc R . .
H17C H 1.0479 0.5417 0.7058 0.038 Uiso 1 1 calc R . .
C18 C 0.3452(5) 0.6862(4) 0.8810(3) 0.0252(8) Uani 1 1 d . . .
H18 H 0.2528 0.6850 0.8148 0.030 Uiso 1 1 calc R . .
C19 C 0.2885(5) 0.5921(4) 0.9642(4) 0.0337(10) Uani 1 1 d . . .
H19A H 0.2702 0.5045 0.9223 0.051 Uiso 1 1 calc R . .
H19B H 0.1823 0.6204 0.9935 0.051 Uiso 1 1 calc R . .
H19C H 0.3767 0.5912 1.0302 0.051 Uiso 1 1 calc R . .
C20 C 0.3691(6) 0.8270(4) 0.9414(4) 0.0372(10) Uani 1 1 d . . .
H20A H 0.4468 0.8291 1.0135 0.056 Uiso 1 1 calc R . .
H20B H 0.2588 0.8585 0.9605 0.056 Uiso 1 1 calc R . .
H20C H 0.4170 0.8830 0.8886 0.056 Uiso 1 1 calc R . .

loop_
_atom_site_aniso_label
_atom_site_aniso_U_11
_atom_site_aniso_U_22
_atom_site_aniso_U_33
_atom_site_aniso_U_23
_atom_site_aniso_U_13
_atom_site_aniso_U_12
Ru1 0.01589(15) 0.01394(15) 0.01719(16) 0.00177(10) -0.00037(10) -0.00113(10)
Cl1 0.0256(5) 0.0230(5) 0.0191(4) 0.0029(3) 0.0024(3) -0.0017(4)
N1 0.0204(15) 0.0185(16) 0.0196(15) 0.0032(12) -0.0019(12) -0.0021(12)
N2 0.0197(15) 0.0191(16) 0.0177(15) 0.0031(12) 0.0004(12) 0.0004(12)
C1 0.0225(18) 0.0156(17) 0.0145(17) 0.0032(13) 0.0025(14) -0.0005(14)
C2 0.0173(17) 0.0213(19) 0.0151(17) 0.0008(14) -0.0004(13) -0.0031(14)
C3 0.0209(18) 0.0219(19) 0.0244(19) 0.0032(15) 0.0006(15) 0.0044(15)
C4 0.0274(19) 0.0152(18) 0.0229(19) -0.0001(14) 0.0002(15) -0.0006(15)
C5 0.0231(18) 0.0181(18) 0.0187(18) 0.0005(14) 0.0008(14) -0.0042(14)
C6 0.0167(17) 0.0219(19) 0.0193(18) 0.0000(14) 0.0003(14) 0.0032(14)
C7 0.0190(18) 0.028(2) 0.0203(19) 0.0019(15) 0.0027(15) -0.0048(15)
C8 0.0185(18) 0.033(2) 0.0233(19) 0.0065(16) -0.0003(15) 0.0002(16)
C9 0.0201(18) 0.028(2) 0.025(2) 0.0047(16) -0.0016(15) 0.0067(15)
C10 0.032(2) 0.025(2) 0.037(2) -0.0025(17) -0.0010(18) -0.0053(17)
F1A 0.030(3) 0.094(7) 0.071(6) -0.069(5) -0.006(4) 0.007(4)
F2A 0.032(3) 0.098(6) 0.056(4) 0.002(4) -0.001(3) -0.025(4)
F3A 0.040(3) 0.107(6) 0.035(3) 0.009(3) -0.016(3) -0.036(4)
F1B 0.069(6) 0.018(3) 0.102(7) -0.008(4) -0.050(6) -0.010(3)
F2B 0.018(3) 0.087(7) 0.092(6) -0.057(5) 0.007(4) 0.002(4)
F3B 0.037(4) 0.030(3) 0.139(8) 0.022(5) -0.043(5) -0.004(3)
C11 0.0279(19) 0.0166(18) 0.0181(18) 0.0039(14) -0.0003(15) 0.0001(15)
C12 0.0201(18) 0.0216(19) 0.0231(19) 0.0068(15) -0.0008(15) -0.0008(14)
C13 0.0193(17) 0.0165(18) 0.0226(18) 0.0045(14) 0.0004(14) 0.0023(14)
C14 0.0244(18) 0.0152(18) 0.0206(18) 0.0047(14) 0.0031(14) -0.0013(14)
C15 0.0208(18) 0.0179(18) 0.0206(18) 0.0087(14) -0.0003(14) -0.0025(14)
C16 0.0235(18) 0.0173(18) 0.0205(18) 0.0085(14) 0.0039(14) 0.0022(14)
C17 0.0222(19) 0.023(2) 0.032(2) 0.0039(16) 0.0047(16) 0.0022(15)
C18 0.0228(19) 0.030(2) 0.0236(19) 0.0050(16) 0.0038(15) 0.0053(16)
C19 0.031(2) 0.040(3) 0.034(2) 0.0123(19) 0.0131(18) 0.0042(19)
C20 0.046(3) 0.030(2) 0.039(2) 0.0043(19) 0.018(2) 0.011(2)

loop_
_atom_type_symbol
_atom_type_description
_atom_type_scat_dispersion_real
_atom_type_scat_dispersion_imag
_atom_type_scat_source
C C 0.0033 0.0016 'International Tables Vol C Tables 4.2.6.8 and 6.1.1.4'
H H 0.0000 0.0000 'International Tables Vol C Tables 4.2.6.8 and 6.1.1.4'
N N 0.0061 0.0033 'International Tables Vol C Tables 4.2.6.8 and 6.1.1.4'
F F 0.0171 0.0103 'International Tables Vol C Tables 4.2.6.8 and 6.1.1.4'
Cl Cl 0.1484 0.1585 'International Tables Vol C Tables 4.2.6.8 and 6.1.1.4'
Ru Ru -1.2594 0.8363 'International Tables Vol C Tables 4.2.6.8 and 6.1.1.4'

loop_
_geom_angle_atom_site_label_1
_geom_angle_atom_site_label_2
_geom_angle_atom_site_label_3
_geom_angle
C1 Ru1 N1 77.45(12)
C1 Ru1 C11 91.21(13)
N1 Ru1 C11 119.30(13)
C1 Ru1 C16 113.25(13)
N1 Ru1 C16 93.01(12)
C11 Ru1 C16 37.98(13)
C1 Ru1 C12 97.18(14)
N1 Ru1 C12 157.34(12)
C11 Ru1 C12 38.21(13)
C16 Ru1 C12 68.62(13)
C1 Ru1 C13 125.50(13)
N1 Ru1 C13 156.83(12)
C11 Ru1 C13 68.17(13)
C16 Ru1 C13 81.09(13)
C12 Ru1 C13 36.96(13)
C1 Ru1 C15 150.52(13)
N1 Ru1 C15 95.12(12)
C11 Ru1 C15 67.34(13)
C16 Ru1 C15 37.90(13)
C12 Ru1 C15 78.67(13)
C13 Ru1 C15 66.56(13)
C1 Ru1 C14 162.63(13)
N1 Ru1 C14 119.87(12)
C11 Ru1 C14 79.17(13)
C16 Ru1 C14 67.20(13)
C12 Ru1 C14 66.36(13)
C13 Ru1 C14 37.35(12)
C15 Ru1 C14 35.77(12)
C1 Ru1 Cl1 87.42(9)
N1 Ru1 Cl1 87.21(8)
C11 Ru1 Cl1 152.49(10)
C16 Ru1 Cl1 158.90(10)
C12 Ru1 Cl1 114.76(10)
C13 Ru1 Cl1 90.45(9)
C15 Ru1 Cl1 121.04(9)
C14 Ru1 Cl1 94.46(9)
C7 N1 N2 105.6(3)
C7 N1 Ru1 137.1(3)
N2 N1 Ru1 117.2(2)
C9 N2 N1 111.2(3)
C9 N2 C2 133.7(3)
N1 N2 C2 115.0(3)
C6 C1 C2 115.4(3)
C6 C1 Ru1 128.5(3)
C2 C1 Ru1 116.0(2)
C3 C2 C1 124.6(3)
C3 C2 N2 121.2(3)
C1 C2 N2 114.2(3)
C4 C3 C2 118.0(3)
C4 C3 H3 121.0
C2 C3 H3 121.0
C3 C4 C5 119.6(3)
C3 C4 H4 120.2
C5 C4 H4 120.2
C4 C5 C6 121.1(3)
C4 C5 C10 119.3(3)
C6 C5 C10 119.5(3)
C1 C6 C5 121.2(3)
C1 C6 H6 119.4
C5 C6 H6 119.4
N1 C7 C8 110.4(3)
N1 C7 H7 124.8
C8 C7 H7 124.8
C9 C8 C7 105.9(3)
C9 C8 H8 127.0
C7 C8 H8 127.0
N2 C9 C8 106.9(3)
N2 C9 H9 126.5
C8 C9 H9 126.5
F1B C10 F3B 129.2(6)
F1B C10 F2B 112.5(7)
F3B C10 F1A 115.4(7)
F2B C10 F1A 126.2(6)
F1B C10 F2A 67.5(6)
F3B C10 F2A 98.4(6)
F2B C10 F2A 56.8(5)
F1A C10 F2A 98.1(6)
F1B C10 F3A 101.1(6)
F3B C10 F3A 60.9(5)
F2B C10 F3A 102.1(6)
F1A C10 F3A 69.4(6)
F2A C10 F3A 143.5(5)
F1B C10 C5 114.5(5)
F3B C10 C5 116.3(4)
F2B C10 C5 116.2(4)
F1A C10 C5 116.7(5)
F2A C10 C5 107.8(4)
F3A C10 C5 108.4(3)
C16 C11 C12 120.7(3)
C16 C11 Ru1 71.7(2)
C12 C11 Ru1 72.4(2)
C16 C11 H11 119.2
C12 C11 H11 119.2
Ru1 C11 H11 119.2
C13 C12 C11 120.6(3)
C13 C12 Ru1 72.6(2)
C11 C12 Ru1 69.4(2)
C13 C12 H12 119.0
C11 C12 H12 119.0
Ru1 C12 H12 119.0
C12 C13 C14 118.6(3)
C12 C13 C17 120.8(3)
C14 C13 C17 120.6(3)
C12 C13 Ru1 70.4(2)
C14 C13 Ru1 72.8(2)
C17 C13 Ru1 128.0(2)
C15 C14 C13 120.5(3)
C15 C14 Ru1 71.1(2)
C13 C14 Ru1 69.81(19)
C15 C14 H14 118.9
C13 C14 H14 118.9
Ru1 C14 H14 118.9
C14 C15 C16 121.3(3)
C14 C15 Ru1 73.1(2)
C16 C15 Ru1 68.57(19)
C14 C15 H15 118.4
C16 C15 H15 118.4
Ru1 C15 H15 118.4
C11 C16 C15 118.0(3)
C11 C16 C18 122.8(3)
C15 C16 C18 119.1(3)
C11 C16 Ru1 70.31(19)
C15 C16 Ru1 73.53(19)
C18 C16 Ru1 129.0(2)
C13 C17 H17A 109.5
C13 C17 H17B 109.5
H17A C17 H17B 109.5
C13 C17 H17C 109.5
H17A C17 H17C 109.5
H17B C17 H17C 109.5
C16 C18 C19 109.2(3)
C16 C18 C20 113.2(3)
C19 C18 C20 111.6(3)
C16 C18 H18 107.5
C19 C18 H18 107.5
C20 C18 H18 107.5
C18 C19 H19A 109.5
C18 C19 H19B 109.5
H19A C19 H19B 109.5
C18 C19 H19C 109.5
H19A C19 H19C 109.5
H19B C19 H19C 109.5
C18 C20 H20A 109.5
C18 C20 H20B 109.5
H20A C20 H20B 109.5
C18 C20 H20C 109.5
H20A C20 H20C 109.5
H20B C20 H20C 109.5

loop_
_geom_bond_atom_site_label_1
_geom_bond_atom_site_label_2
_geom_bond_distance
Ru1 C1 2.058(3)
Ru1 N1 2.061(3)
Ru1 C11 2.155(3)
Ru1 C16 2.173(3)
Ru1 C12 2.195(3)
Ru1 C13 2.223(3)
Ru1 C15 2.239(3)
Ru1 C14 2.264(3)
Ru1 Cl1 2.4259(10)
N1 C7 1.335(4)
N1 N2 1.361(4)
N2 C9 1.348(4)
N2 C2 1.424(4)
C1 C6 1.392(5)
C1 C2 1.404(5)
C2 C3 1.386(5)
C3 C4 1.384(5)
C3 H3 0.9500
C4 C5 1.388(5)
C4 H4 0.9500
C5 C6 1.395(5)
C5 C10 1.505(5)
C6 H6 0.9500
C7 C8 1.393(5)
C7 H7 0.9500
C8 C9 1.374(5)
C8 H8 0.9500
C9 H9 0.9500
C10 F1B 1.260(8)
C10 F3B 1.269(8)
C10 F2B 1.306(2)
C10 F1A 1.307(2)
C10 F2A 1.325(2)
C10 F3A 1.325(2)
C11 C16 1.409(5)
C11 C12 1.424(5)
C11 H11 1.0000
C12 C13 1.401(5)
C12 H12 1.0000
C13 C14 1.437(5)
C13 C17 1.500(5)
C14 C15 1.383(5)
C14 H14 1.0000
C15 C16 1.434(5)
C15 H15 1.0000
C16 C18 1.522(5)
C17 H17A 0.9800
C17 H17B 0.9800
C17 H17C 0.9800
C18 C19 1.529(5)
C18 C20 1.543(5)
C18 H18 1.0000
C19 H19A 0.9800
C19 H19B 0.9800
C19 H19C 0.9800
C20 H20A 0.9800
C20 H20B 0.9800
C20 H20C 0.9800

loop_
_geom_torsion_atom_site_label_1
_geom_torsion_atom_site_label_2
_geom_torsion_atom_site_label_3
_geom_torsion_atom_site_label_4
_geom_torsion
C1 Ru1 N1 C7 -177.1(4)
C11 Ru1 N1 C7 -92.8(4)
C16 Ru1 N1 C7 -63.9(4)
C12 Ru1 N1 C7 -98.7(4)
C13 Ru1 N1 C7 10.4(5)
C15 Ru1 N1 C7 -26.0(4)
C14 Ru1 N1 C7 1.4(4)
Cl1 Ru1 N1 C7 95.0(3)
C1 Ru1 N1 N2 -0.5(2)
C11 Ru1 N1 N2 83.8(3)
C16 Ru1 N1 N2 112.7(2)
C12 Ru1 N1 N2 77.9(4)
C13 Ru1 N1 N2 -173.0(3)
C15 Ru1 N1 N2 150.6(2)
C14 Ru1 N1 N2 178.0(2)
Cl1 Ru1 N1 N2 -88.4(2)
C7 N1 N2 C9 -0.6(4)
Ru1 N1 N2 C9 -178.2(2)
C7 N1 N2 C2 176.5(3)
Ru1 N1 N2 C2 -1.1(4)
N1 Ru1 C1 C6 179.3(3)
C11 Ru1 C1 C6 59.6(3)
C16 Ru1 C1 C6 91.5(3)
C12 Ru1 C1 C6 21.7(3)
C13 Ru1 C1 C6 -4.2(4)
C15 Ru1 C1 C6 101.4(4)
C14 Ru1 C1 C6 3.8(6)
Cl1 Ru1 C1 C6 -92.9(3)
N1 Ru1 C1 C2 2.0(2)
C11 Ru1 C1 C2 -117.8(3)
C16 Ru1 C1 C2 -85.9(3)
C12 Ru1 C1 C2 -155.7(3)
C13 Ru1 C1 C2 178.4(2)
C15 Ru1 C1 C2 -76.0(4)
C14 Ru1 C1 C2 -173.6(3)
Cl1 Ru1 C1 C2 89.7(2)
C6 C1 C2 C3 -2.1(5)
Ru1 C1 C2 C3 175.6(3)
C6 C1 C2 N2 179.1(3)
Ru1 C1 C2 N2 -3.1(4)
C9 N2 C2 C3 0.2(6)
N1 N2 C2 C3 -176.1(3)
C9 N2 C2 C1 179.0(3)
N1 N2 C2 C1 2.7(4)
C1 C2 C3 C4 0.5(5)
N2 C2 C3 C4 179.2(3)
C2 C3 C4 C5 1.1(5)
C3 C4 C5 C6 -0.9(5)
C3 C4 C5 C10 -178.8(3)
C2 C1 C6 C5 2.3(5)
Ru1 C1 C6 C5 -175.1(3)
C4 C5 C6 C1 -0.9(5)
C10 C5 C6 C1 177.0(3)
N2 N1 C7 C8 0.3(4)
Ru1 N1 C7 C8 177.2(3)
N1 C7 C8 C9 0.1(4)
N1 N2 C9 C8 0.7(4)
C2 N2 C9 C8 -175.7(3)
C7 C8 C9 N2 -0.5(4)
C4 C5 C10 F1B -1.9(7)
C6 C5 C10 F1B -179.8(6)
C4 C5 C10 F3B 176.0(7)
C6 C5 C10 F3B -1.9(8)
C4 C5 C10 F2B -135.8(7)
C6 C5 C10 F2B 46.3(8)
C4 C5 C10 F1A 34.4(7)
C6 C5 C10 F1A -143.5(6)
C4 C5 C10 F2A -74.7(6)
C6 C5 C10 F2A 107.4(6)
C4 C5 C10 F3A 110.1(6)
C6 C5 C10 F3A -67.9(6)
C1 Ru1 C11 C16 127.9(2)
N1 Ru1 C11 C16 51.6(2)
C12 Ru1 C11 C16 -132.0(3)
C13 Ru1 C11 C16 -104.0(2)
C15 Ru1 C11 C16 -31.3(2)
C14 Ru1 C11 C16 -66.7(2)
Cl1 Ru1 C11 C16 -145.36(19)
C1 Ru1 C11 C12 -100.1(2)
N1 Ru1 C11 C12 -176.35(19)
C16 Ru1 C11 C12 132.0(3)
C13 Ru1 C11 C12 28.0(2)
C15 Ru1 C11 C12 100.7(2)
C14 Ru1 C11 C12 65.4(2)
Cl1 Ru1 C11 C12 -13.3(3)
C16 C11 C12 C13 1.6(5)
Ru1 C11 C12 C13 -53.6(3)
C16 C11 C12 Ru1 55.1(3)
C1 Ru1 C12 C13 -143.7(2)
N1 Ru1 C12 C13 141.8(3)
C11 Ru1 C12 C13 133.5(3)
C16 Ru1 C12 C13 104.1(2)
C15 Ru1 C12 C13 65.9(2)
C14 Ru1 C12 C13 30.5(2)
Cl1 Ru1 C12 C13 -53.2(2)
C1 Ru1 C12 C11 82.8(2)
N1 Ru1 C12 C11 8.3(4)
C16 Ru1 C12 C11 -29.4(2)
C13 Ru1 C12 C11 -133.5(3)
C15 Ru1 C12 C11 -67.6(2)
C14 Ru1 C12 C11 -103.0(2)
Cl1 Ru1 C12 C11 173.26(17)
C11 C12 C13 C14 -4.5(5)
Ru1 C12 C13 C14 -56.6(3)
C11 C12 C13 C17 175.4(3)
Ru1 C12 C13 C17 123.3(3)
C11 C12 C13 Ru1 52.1(3)
C1 Ru1 C13 C12 46.2(3)
N1 Ru1 C13 C12 -142.7(3)
C11 Ru1 C13 C12 -28.9(2)
C16 Ru1 C13 C12 -66.1(2)
C15 Ru1 C13 C12 -102.7(2)
C14 Ru1 C13 C12 -129.9(3)
Cl1 Ru1 C13 C12 133.3(2)
C1 Ru1 C13 C14 176.08(19)
N1 Ru1 C13 C14 -12.8(4)
C11 Ru1 C13 C14 101.0(2)
C16 Ru1 C13 C14 63.8(2)
C12 Ru1 C13 C14 129.9(3)
C15 Ru1 C13 C14 27.2(2)
Cl1 Ru1 C13 C14 -96.76(19)
C1 Ru1 C13 C17 -68.1(3)
N1 Ru1 C13 C17 103.0(4)
C11 Ru1 C13 C17 -143.2(3)
C16 Ru1 C13 C17 179.6(3)
C12 Ru1 C13 C17 -114.3(4)
C15 Ru1 C13 C17 143.0(3)
C14 Ru1 C13 C17 115.8(4)
Cl1 Ru1 C13 C17 19.0(3)
C12 C13 C14 C15 3.4(5)
C17 C13 C14 C15 -176.5(3)
Ru1 C13 C14 C15 -52.0(3)
C12 C13 C14 Ru1 55.4(3)
C17 C13 C14 Ru1 -124.5(3)
C1 Ru1 C14 C15 123.4(4)
N1 Ru1 C14 C15 -51.6(2)
C11 Ru1 C14 C15 66.1(2)
C16 Ru1 C14 C15 28.3(2)
C12 Ru1 C14 C15 103.9(2)
C13 Ru1 C14 C15 134.2(3)
Cl1 Ru1 C14 C15 -140.9(2)
C1 Ru1 C14 C13 -10.7(5)
N1 Ru1 C14 C13 174.23(19)
C11 Ru1 C14 C13 -68.1(2)
C16 Ru1 C14 C13 -105.9(2)
C12 Ru1 C14 C13 -30.2(2)
C15 Ru1 C14 C13 -134.2(3)
Cl1 Ru1 C14 C13 84.89(19)
C13 C14 C15 C16 0.6(5)
Ru1 C14 C15 C16 -50.8(3)
C13 C14 C15 Ru1 51.4(3)
C1 Ru1 C15 C14 -149.6(3)
N1 Ru1 C15 C14 137.0(2)
C11 Ru1 C15 C14 -103.4(2)
C16 Ru1 C15 C14 -134.7(3)
C12 Ru1 C15 C14 -65.1(2)
C13 Ru1 C15 C14 -28.3(2)
Cl1 Ru1 C15 C14 47.2(2)
C1 Ru1 C15 C16 -14.9(4)
N1 Ru1 C15 C16 -88.3(2)
C11 Ru1 C15 C16 31.3(2)
C12 Ru1 C15 C16 69.6(2)
C13 Ru1 C15 C16 106.4(2)
C14 Ru1 C15 C16 134.7(3)
Cl1 Ru1 C15 C16 -178.15(17)
C12 C11 C16 C15 2.4(5)
Ru1 C11 C16 C15 57.9(3)
C12 C11 C16 C18 -179.8(3)
Ru1 C11 C16 C18 -124.3(3)
C12 C11 C16 Ru1 -55.5(3)
C14 C15 C16 C11 -3.5(5)
Ru1 C15 C16 C11 -56.3(3)
C14 C15 C16 C18 178.7(3)
Ru1 C15 C16 C18 125.9(3)
C14 C15 C16 Ru1 52.8(3)
C1 Ru1 C16 C11 -59.2(2)
N1 Ru1 C16 C11 -136.8(2)
C12 Ru1 C16 C11 29.6(2)
C13 Ru1 C16 C11 65.8(2)
C15 Ru1 C16 C11 128.7(3)
C14 Ru1 C16 C11 102.0(2)
Cl1 Ru1 C16 C11 133.2(2)
C1 Ru1 C16 C15 172.1(2)
N1 Ru1 C16 C15 94.5(2)
C11 Ru1 C16 C15 -128.7(3)
C12 Ru1 C16 C15 -99.2(2)
C13 Ru1 C16 C15 -63.0(2)
C14 Ru1 C16 C15 -26.8(2)
Cl1 Ru1 C16 C15 4.4(4)
C1 Ru1 C16 C18 57.7(4)
N1 Ru1 C16 C18 -20.0(3)
C11 Ru1 C16 C18 116.8(4)
C12 Ru1 C16 C18 146.4(4)
C13 Ru1 C16 C18 -177.4(3)
C15 Ru1 C16 C18 -114.4(4)
C14 Ru1 C16 C18 -141.2(4)
Cl1 Ru1 C16 C18 -110.0(3)
C11 C16 C18 C19 -100.8(4)
C15 C16 C18 C19 76.9(4)
Ru1 C16 C18 C19 168.8(3)
C11 C16 C18 C20 24.2(5)
C15 C16 C18 C20 -158.1(3)
Ru1 C16 C18 C20 -66.2(4)
